data_7230288
loop_
_publ_author_name
'Oberle, Carl D.'
'Bequette, Dylan G.'
'Brewer, Taylor K.'
'Terry, Traviona R. R.'
'Beatty, Alicia M.'

_publ_section_title
;
 \p-Choreography in aromatic ammonium formate solids
;
_journal_issue 13
_journal_name_full CrystEngComm
_journal_page_first 1899
_journal_paper_doi 10.1039/C8CE00198G
_journal_volume 20
_journal_year 2018
_chemical_formula_moiety 'C H O2, C8 H12 N O'
_chemical_formula_sum 'C9 H13 N O3'
_chemical_formula_weight 183.20
_chemical_melting_point 389.1(10)
_chemical_name_systematic '4-Methoxybenzylammonium Formate'
_space_group_crystal_system monoclinic
_space_group_IT_number 9
_space_group_name_Hall 'C -2yc'
_space_group_name_H-M_alt 'C 1 c 1'
_symmetry_space_group_name_Hall 'C -2yc'
_symmetry_space_group_name_H-M 'C 1 c 1'
_atom_sites_solution_hydrogens difmap
_atom_sites_solution_primary direct
_audit_creation_date 2017-09-29
_audit_creation_method
;
Olex2 1.2
(compiled 2017.08.10 svn.r3458 for OlexSys, GUI svn.r5381)
;
_audit_update_record
;
2017-09-30 deposited with the CCDC.
2018-03-05 downloaded from the CCDC.
;
_cell_angle_alpha 90
_cell_angle_beta 105.9340(19)
_cell_angle_gamma 90
_cell_formula_units_Z 4
_cell_length_a 6.7615(3)
_cell_length_b 18.9173(7)
_cell_length_c 7.8044(3)
_cell_measurement_reflns_used 7572
_cell_measurement_temperature 100(2)
_cell_measurement_theta_max 31.70
_cell_measurement_theta_min 3.31
_cell_volume 959.90(7)
_computing_cell_refinement 'SAINT V8.38A'
_computing_data_reduction 'SAINT V8.38A'
_computing_molecular_graphics 'Olex2 (Dolomanov et al., 2009)'
_computing_publication_material 'Olex2 (Dolomanov et al., 2009)'
_computing_structure_refinement 'XL (Sheldrick, 2008)'
_computing_structure_solution 'XS (Sheldrick, 2008)'
_diffrn_ambient_temperature 99.98
_diffrn_measured_fraction_theta_full 1.000
_diffrn_measured_fraction_theta_max 1.000
_diffrn_measurement_device_type 'Bruker APEX-II CCD'
_diffrn_measurement_method '\f and \w scans'
_diffrn_radiation_type MoK\a
_diffrn_radiation_wavelength 0.71073
_diffrn_reflns_av_R_equivalents 0.0230
_diffrn_reflns_av_unetI/netI 0.0188
_diffrn_reflns_Laue_measured_fraction_full 1.000
_diffrn_reflns_Laue_measured_fraction_max 1.000
_diffrn_reflns_limit_h_max 9
_diffrn_reflns_limit_h_min -9
_diffrn_reflns_limit_k_max 26
_diffrn_reflns_limit_k_min -27
_diffrn_reflns_limit_l_max 11
_diffrn_reflns_limit_l_min -11
_diffrn_reflns_number 11804
_diffrn_reflns_point_group_measured_fraction_full 0.995
_diffrn_reflns_point_group_measured_fraction_max 0.996
_diffrn_reflns_theta_full 25.242
_diffrn_reflns_theta_max 31.702
_diffrn_reflns_theta_min 2.153
_diffrn_standards_number 0
_exptl_absorpt_coefficient_mu 0.095
_exptl_absorpt_correction_T_max 0.7463
_exptl_absorpt_correction_T_min 0.6755
_exptl_absorpt_correction_type multi-scan
_exptl_absorpt_process_details
'SADABS-2016/2 (Bruker,2016/2) was used for absorption correction. wR2(int) was 0.0968 before and 0.0370 after correction. The Ratio of minimum to maximum transmission is 0.9051. The \l/2 correction factor is Not present.'
_exptl_crystal_colour colourless
_exptl_crystal_colour_primary colourless
_exptl_crystal_density_diffrn 1.268
_exptl_crystal_description rod
_exptl_crystal_F_000 392
_exptl_crystal_recrystallization_method 'Re-crystallisation from solvent: Ethyl Acetate'
_exptl_crystal_size_max 0.725
_exptl_crystal_size_mid 0.206
_exptl_crystal_size_min 0.128
_refine_diff_density_max 0.318
_refine_diff_density_min -0.183
_refine_diff_density_rms 0.038
_refine_ls_abs_structure_details
;
 Flack x determined using 1526 quotients [(I+)-(I-)]/[(I+)+(I-)]
 (Parsons, Flack and Wagner, Acta Cryst. B69 (2013) 249-259).
;
_refine_ls_abs_structure_Flack -0.2(2)
_refine_ls_extinction_method none
_refine_ls_goodness_of_fit_ref 1.052
_refine_ls_hydrogen_treatment refall
_refine_ls_matrix_type full
_refine_ls_number_parameters 170
_refine_ls_number_reflns 3233
_refine_ls_number_restraints 2
_refine_ls_restrained_S_all 1.051
_refine_ls_R_factor_all 0.0281
_refine_ls_R_factor_gt 0.0272
_refine_ls_shift/su_max 0.000
_refine_ls_shift/su_mean 0.000
_refine_ls_structure_factor_coef Fsqd
_refine_ls_weighting_details 'w=1/[\s^2^(Fo^2^)+(0.0520P)^2^+0.0780P] where P=(Fo^2^+2Fc^2^)/3'
_refine_ls_weighting_scheme calc
_refine_ls_wR_factor_gt 0.0738
_refine_ls_wR_factor_ref 0.0747
_reflns_Friedel_coverage 0.983
_reflns_Friedel_fraction_full 0.991
_reflns_Friedel_fraction_max 0.991
_reflns_number_gt 3159
_reflns_number_total 3233
_reflns_threshold_expression 'I > 2\s(I)'
_cod_data_source_file c8ce00198g1.cif
_cod_data_source_block ab51517
_cod_depositor_comments
;
The following automatic conversions were performed:

'_chemical_melting_point' value '388.15-390.15' was changed to
'389.1(10)' - the average value was taken and precision was
estimated.

Automatic conversion script
Id: cif_fix_values 4973 2017-02-22 13:04:09Z antanas 

 Adding full bibliography for 7230287--7230294.cif.
;
_cod_database_code 7230288
_shelxl_version_number 2014-3
_shelx_space_group_comment
;
The symmetry employed for this shelxl refinement is uniquely defined
by the following loop, which should always be used as a source of
symmetry information in preference to the above space-group names.
They are only intended as comments.
;
_shelx_estimated_absorpt_t_max 0.988
_shelx_estimated_absorpt_t_min 0.934
_olex2_refinement_description
;
;
_olex2_submission_special_instructions 'No special instructions were received'

loop_
_space_group_symop_operation_xyz
'x, y, z'
'x, -y, z+1/2'
'x+1/2, y+1/2, z'
'x+1/2, -y+1/2, z+1/2'

loop_
_atom_site_label
_atom_site_type_symbol
_atom_site_fract_x
_atom_site_fract_y
_atom_site_fract_z
_atom_site_U_iso_or_equiv
_atom_site_adp_type
_atom_site_occupancy
_atom_site_site_symmetry_order
_atom_site_calc_flag
O O 1.47917(13) 0.28755(5) 1.59135(11) 0.01740(17) Uani 1 1 d
O0AA O 1.81156(14) 0.28707(5) 1.59626(13) 0.02304(19) Uani 1 1 d
O1AA O 0.23378(13) 0.44755(5) 0.97090(11) 0.01883(17) Uani 1 1 d
N1AA N 1.07990(15) 0.30342(5) 1.38541(13) 0.01583(17) Uani 1 1 d
H1AA H 1.216(3) 0.2956(9) 1.449(3) 0.020(4) Uiso 1 1 d
H1AB H 1.001(3) 0.3008(11) 1.454(3) 0.023(5) Uiso 1 1 d
H1AC H 1.053(3) 0.2713(11) 1.306(3) 0.021(4) Uiso 1 1 d
C C 0.5320(2) 0.45665(6) 1.20956(15) 0.0191(2) Uani 1 1 d
H H 0.458(3) 0.4863(11) 1.268(3) 0.030(5) Uiso 1 1 d
C1 C 0.43517(17) 0.42799(5) 1.04247(14) 0.01465(19) Uani 1 1 d
C2 C 0.74901(18) 0.36817(6) 1.04298(15) 0.0168(2) Uani 1 1 d
H2 H 0.829(3) 0.3370(10) 0.989(2) 0.020(4) Uiso 1 1 d
C3 C 1.06674(17) 0.37536(7) 1.30283(15) 0.0197(2) Uani 1 1 d
H3A H 1.150(3) 0.3744(10) 1.223(3) 0.019(4) Uiso 1 1 d
H3B H 1.130(3) 0.4080(11) 1.400(3) 0.023(4) Uiso 1 1 d
C4 C 0.84806(17) 0.39550(6) 1.21063(14) 0.0164(2) Uani 1 1 d
C5 C 0.73664(19) 0.44042(6) 1.29225(15) 0.0192(2) Uani 1 1 d
H5 H 0.792(3) 0.4606(11) 1.406(3) 0.028(5) Uiso 1 1 d
C6 C 1.62544(18) 0.29373(6) 1.51979(15) 0.0160(2) Uani 1 1 d
H6 H 1.586(3) 0.3057(10) 1.397(3) 0.018(4) Uiso 1 1 d
C7 C 0.54361(17) 0.38362(6) 0.95825(14) 0.01577(19) Uani 1 1 d
H7 H 0.485(3) 0.3646(10) 0.846(3) 0.019(4) Uiso 1 1 d
C8 C 0.12319(19) 0.41214(7) 0.81134(17) 0.0225(2) Uani 1 1 d
H8A H -0.015(4) 0.4266(13) 0.787(3) 0.044(6) Uiso 1 1 d
H8B H 0.180(3) 0.4234(12) 0.711(3) 0.029(5) Uiso 1 1 d
H8C H 0.127(4) 0.3622(12) 0.831(3) 0.030(5) Uiso 1 1 d

loop_
_atom_site_aniso_label
_atom_site_aniso_U_11
_atom_site_aniso_U_22
_atom_site_aniso_U_33
_atom_site_aniso_U_23
_atom_site_aniso_U_13
_atom_site_aniso_U_12
O 0.0124(3) 0.0247(4) 0.0151(4) 0.0004(3) 0.0038(3) -0.0014(3)
O0AA 0.0139(4) 0.0353(5) 0.0210(4) 0.0037(3) 0.0066(3) 0.0009(3)
O1AA 0.0175(4) 0.0203(4) 0.0172(4) -0.0008(3) 0.0022(3) 0.0042(3)
N1AA 0.0117(4) 0.0221(4) 0.0134(4) 0.0010(3) 0.0030(3) -0.0005(3)
C 0.0228(5) 0.0175(4) 0.0166(5) -0.0040(4) 0.0048(4) 0.0013(4)
C1 0.0169(5) 0.0129(4) 0.0138(4) 0.0015(3) 0.0036(3) 0.0010(3)
C2 0.0175(5) 0.0175(4) 0.0154(4) 0.0007(4) 0.0046(4) 0.0014(4)
C3 0.0147(5) 0.0236(5) 0.0190(5) 0.0039(4) 0.0017(4) -0.0042(4)
C4 0.0161(5) 0.0167(5) 0.0157(5) 0.0031(3) 0.0030(4) -0.0023(4)
C5 0.0223(5) 0.0190(5) 0.0144(4) -0.0029(4) 0.0021(4) -0.0032(4)
C6 0.0158(5) 0.0182(4) 0.0139(4) 0.0005(3) 0.0042(4) -0.0020(3)
C7 0.0184(5) 0.0155(4) 0.0127(4) -0.0009(3) 0.0030(4) 0.0017(4)
C8 0.0168(5) 0.0282(6) 0.0201(5) -0.0028(4) 0.0011(4) -0.0008(4)

loop_
_atom_type_symbol
_atom_type_description
_atom_type_scat_dispersion_real
_atom_type_scat_dispersion_imag
_atom_type_scat_source
C C 0.0033 0.0016 'International Tables Vol C Tables 4.2.6.8 and 6.1.1.4'
H H 0.0000 0.0000 'International Tables Vol C Tables 4.2.6.8 and 6.1.1.4'
N N 0.0061 0.0033 'International Tables Vol C Tables 4.2.6.8 and 6.1.1.4'
O O 0.0106 0.0060 'International Tables Vol C Tables 4.2.6.8 and 6.1.1.4'

loop_
_geom_angle_atom_site_label_1
_geom_angle_atom_site_label_2
_geom_angle_atom_site_label_3
_geom_angle
C1 O1AA C8 116.80(9)
C5 C C1 119.92(10)
O1AA C1 C 115.68(10)
O1AA C1 C7 124.22(9)
C7 C1 C 120.10(10)
C4 C2 C7 121.72(10)
N1AA C3 C4 111.73(9)
C2 C4 C3 120.68(10)
C2 C4 C5 118.17(10)
C5 C4 C3 121.13(10)
C C5 C4 120.93(10)
O0AA C6 O 126.08(10)
C1 C7 C2 119.15(10)

loop_
_geom_bond_atom_site_label_1
_geom_bond_atom_site_label_2
_geom_bond_distance
O C6 1.2676(14)
O0AA C6 1.2424(15)
O1AA C1 1.3731(13)
O1AA C8 1.4308(15)
N1AA C3 1.4979(16)
C C1 1.3980(15)
C C5 1.3908(17)
C1 C7 1.3924(15)
C2 C4 1.3953(15)
C2 C7 1.3954(15)
C3 C4 1.5050(16)
C4 C5 1.3995(17)
